data_1551801
loop_
_publ_author_name
'SORIANO-GARCIA, Manuel'
'ZAMBRANO, Armando'
'CABEZA, Marisa'
'BRATOEFF, Eugene'

_publ_section_title
;
 Crystal Structure and Synthesis of
 17\a-Acetoxy-6,7-epoxypregn-4-ene-3,20-dione
;
_journal_name_full 'X-ray Structure Analysis Online'
_journal_page_first 61
_journal_paper_doi 10.2116/xraystruct.25.61
_journal_volume 25
_journal_year 2009
_chemical_absolute_configuration rm
_chemical_formula_moiety 'C23 H30 O5'
_chemical_formula_sum 'C23 H30 O5'
_chemical_formula_weight 386.47
_chemical_name_systematic
;
17\a-acetoxy-6,7-epoxypregn-4-ene-3,20-dione
;
_space_group_IT_number 19
_space_group_name_Hall 'P 2ac 2ab'
_space_group_name_H-M_alt 'P 21 21 21'
_symmetry_cell_setting orthorhombic
_symmetry_space_group_name_Hall 'P 2ac 2ab'
_symmetry_space_group_name_H-M 'P 21 21 21'
_atom_sites_solution_hydrogens geom
_atom_sites_solution_primary direct
_atom_sites_solution_secondary difmap
_audit_creation_method SHELXL-97
_cell_angle_alpha 90.00
_cell_angle_beta 90.00
_cell_angle_gamma 90.00
_cell_formula_units_Z 4
_cell_length_a 7.031(1)
_cell_length_b 12.143(2)
_cell_length_c 24.150(3)
_cell_measurement_reflns_used 8046
_cell_measurement_temperature 298(2)
_cell_measurement_theta_max 24.45
_cell_measurement_theta_min 2.38
_cell_volume 2061.9(5)
_computing_cell_refinement 'SMART V 5.625 (Bruker, 1999)'
_computing_data_collection 'SMART V 5.625 (Bruker, 1999)'
_computing_data_reduction 'SAINT V 7.34A (Bruker, 2006)'
_computing_molecular_graphics 'SHELXTL V 6.14 (Sheldrick, 2006)'
_computing_publication_material 'SHELXTL V 6.14 (Sheldrick, 2006)'
_computing_structure_refinement 'SHELXTL V 6.14 (Sheldrick, 2006)'
_computing_structure_solution 'SHELXTL V 6.14 (Sheldrick, 2006)'
_diffrn_ambient_temperature 298(2)
_diffrn_detector_area_resol_mean 0.83
_diffrn_measured_fraction_theta_full 0.999
_diffrn_measured_fraction_theta_max 0.999
_diffrn_measurement_device_type 'Bruker Smart APEX AXS CCD area detector'
_diffrn_measurement_method 'omega scans'
_diffrn_radiation_monochromator graphite
_diffrn_radiation_source 'fine-focus sealed tube'
_diffrn_radiation_type MoK\a
_diffrn_radiation_wavelength 0.71073
_diffrn_reflns_av_R_equivalents 0.0473
_diffrn_reflns_av_sigmaI/netI 0.0362
_diffrn_reflns_limit_h_max 8
_diffrn_reflns_limit_h_min -8
_diffrn_reflns_limit_k_max 14
_diffrn_reflns_limit_k_min -14
_diffrn_reflns_limit_l_max 29
_diffrn_reflns_limit_l_min -29
_diffrn_reflns_number 22840
_diffrn_reflns_theta_full 25.36
_diffrn_reflns_theta_max 25.36
_diffrn_reflns_theta_min 1.88
_diffrn_standards_decay_% 0
_exptl_absorpt_coefficient_mu 0.086
_exptl_absorpt_correction_type none
_exptl_crystal_colour Colorless
_exptl_crystal_density_diffrn 1.245
_exptl_crystal_density_meas 1.243
_exptl_crystal_density_method 'by flotation'
_exptl_crystal_description Prism
_exptl_crystal_F_000 832
_exptl_crystal_size_max 0.38
_exptl_crystal_size_mid 0.26
_exptl_crystal_size_min 0.15
_refine_diff_density_max 0.141
_refine_diff_density_min -0.160
_refine_diff_density_rms 0.036
_refine_ls_abs_structure_details 'Flack H D (1983), Acta Cryst. A39, 876-881'
_refine_ls_abs_structure_Flack 0.9(11)
_refine_ls_extinction_method none
_refine_ls_goodness_of_fit_ref 0.907
_refine_ls_hydrogen_treatment constr
_refine_ls_matrix_type full
_refine_ls_number_parameters 257
_refine_ls_number_reflns 3787
_refine_ls_number_restraints 0
_refine_ls_restrained_S_all 0.907
_refine_ls_R_factor_all 0.0560
_refine_ls_R_factor_gt 0.0400
_refine_ls_shift/su_max 0.001
_refine_ls_shift/su_mean 0.000
_refine_ls_structure_factor_coef Fsqd
_refine_ls_weighting_details 'calc w=1/[\s^2^(Fo^2^)+(0.0465P)^2^] where P=(Fo^2^+2Fc^2^)/3'
_refine_ls_weighting_scheme calc
_refine_ls_wR_factor_gt 0.0821
_refine_ls_wR_factor_ref 0.0864
_reflns_number_gt 2756
_reflns_number_total 3787
_reflns_threshold_expression >2sigma(I)
_cod_data_source_file 25_61_1.cif
_cod_data_source_block 119sgm08
_cod_original_cell_volume 2062.0(5)
_cod_database_code 1551801

loop_
_symmetry_equiv_pos_as_xyz
'x, y, z'
'-x+1/2, -y, z+1/2'
'-x, y+1/2, -z+1/2'
'x+1/2, -y+1/2, -z'

loop_
_atom_site_label
_atom_site_type_symbol
_atom_site_fract_x
_atom_site_fract_y
_atom_site_fract_z
_atom_site_U_iso_or_equiv
_atom_site_adp_type
_atom_site_occupancy
_atom_site_symmetry_multiplicity
_atom_site_calc_flag
_atom_site_refinement_flags
O1 O 0.6803(3) 1.04037(14) 1.00135(8) 0.1154(7) Uani 1 1 d .
O2 O 1.0938(2) 0.70079(12) 0.90066(6) 0.0737(4) Uani 1 1 d .
O3 O 0.7099(2) 0.18642(12) 0.76707(6) 0.0816(5) Uani 1 1 d .
O4 O 0.9049(2) 0.29049(10) 0.89066(5) 0.0620(4) Uani 1 1 d .
O5 O 1.0416(2) 0.13016(12) 0.86675(7) 0.0874(5) Uani 1 1 d .
C1 C 0.5132(3) 0.78018(16) 0.94695(8) 0.0609(5) Uani 1 1 d .
H1A H 0.3903 0.7483 0.9383 0.073 Uiso 1 1 calc R
H1B H 0.5648 0.7406 0.9784 0.073 Uiso 1 1 calc R
C2 C 0.4857(3) 0.90087(17) 0.96295(9) 0.0729(6) Uani 1 1 d .
H2A H 0.4135 0.9376 0.9341 0.087 Uiso 1 1 calc R
H2B H 0.4123 0.9046 0.9969 0.087 Uiso 1 1 calc R
C3 C 0.6690(4) 0.95997(17) 0.97110(9) 0.0735(7) Uani 1 1 d .
C4 C 0.8320(3) 0.91824(16) 0.94074(9) 0.0662(6) Uani 1 1 d .
H4 H 0.9477 0.9543 0.9450 0.079 Uiso 1 1 calc R
C5 C 0.9994(3) 0.79778(17) 0.87751(8) 0.0636(6) Uani 1 1 d .
H5 H 1.0825 0.8574 0.8648 0.076 Uiso 1 1 calc R
C6 C 1.0086(3) 0.69522(15) 0.84647(8) 0.0584(5) Uani 1 1 d .
H6 H 1.0966 0.6938 0.8150 0.070 Uiso 1 1 calc R
C7 C 0.8390(2) 0.62182(14) 0.84245(7) 0.0466(4) Uani 1 1 d .
H7 H 0.7728 0.6382 0.8077 0.056 Uiso 1 1 calc R
C8 C 0.7004(3) 0.64123(13) 0.89047(7) 0.0447(4) Uani 1 1 d .
H8 H 0.7702 0.6214 0.9242 0.054 Uiso 1 1 calc R
C9 C 0.6462(3) 0.76471(14) 0.89719(7) 0.0473(5) Uani 1 1 d .
C10 C 0.8253(3) 0.83108(15) 0.90713(8) 0.0509(5) Uani 1 1 d .
C11 C 0.5309(3) 0.56164(15) 0.88753(8) 0.0570(5) Uani 1 1 d .
H11A H 0.4513 0.5722 0.9199 0.068 Uiso 1 1 calc R
H11B H 0.4554 0.5788 0.8551 0.068 Uiso 1 1 calc R
C12 C 0.5932(3) 0.44119(15) 0.88477(8) 0.0577(5) Uani 1 1 d .
H12A H 0.4821 0.3946 0.8806 0.069 Uiso 1 1 calc R
H12B H 0.6559 0.4213 0.9191 0.069 Uiso 1 1 calc R
C13 C 0.7291(3) 0.42116(14) 0.83627(7) 0.0493(5) Uani 1 1 d .
C14 C 0.8988(2) 0.50114(14) 0.84152(7) 0.0484(4) Uani 1 1 d .
H14 H 0.9582 0.4860 0.8774 0.058 Uiso 1 1 calc R
C15 C 1.0370(3) 0.46161(16) 0.79778(9) 0.0659(6) Uani 1 1 d .
H15A H 1.1667 0.4806 0.8077 0.079 Uiso 1 1 calc R
H15B H 1.0077 0.4939 0.7620 0.079 Uiso 1 1 calc R
C16 C 1.0102(3) 0.33600(16) 0.79646(9) 0.0672(6) Uani 1 1 d .
H16A H 1.1236 0.2993 0.8100 0.081 Uiso 1 1 calc R
H16B H 0.9856 0.3113 0.7589 0.081 Uiso 1 1 calc R
C17 C 0.8395(3) 0.30974(15) 0.83402(8) 0.0548(5) Uani 1 1 d .
C18 C 0.6230(3) 0.43591(17) 0.78125(8) 0.0652(6) Uani 1 1 d .
H18A H 0.5781 0.5103 0.7783 0.098 Uiso 1 1 calc R
H18B H 0.5168 0.3863 0.7799 0.098 Uiso 1 1 calc R
H18C H 0.7076 0.4203 0.7511 0.098 Uiso 1 1 calc R
C19 C 0.5523(3) 0.80910(16) 0.84405(8) 0.0621(5) Uani 1 1 d .
H19A H 0.6435 0.8090 0.8145 0.093 Uiso 1 1 calc R
H19B H 0.5084 0.8829 0.8503 0.093 Uiso 1 1 calc R
H19C H 0.4465 0.7631 0.8343 0.093 Uiso 1 1 calc R
C20 C 0.7150(3) 0.21309(15) 0.81505(9) 0.0614(5) Uani 1 1 d .
C21 C 0.5870(3) 0.15904(18) 0.85677(9) 0.0779(7) Uani 1 1 d .
H21A H 0.6264 0.0841 0.8622 0.117 Uiso 1 1 calc R
H21B H 0.4584 0.1604 0.8435 0.117 Uiso 1 1 calc R
H21C H 0.5946 0.1981 0.8913 0.117 Uiso 1 1 calc R
C22 C 1.0119(3) 0.20105(19) 0.90054(10) 0.0682(6) Uani 1 1 d .
C23 C 1.0825(3) 0.20027(19) 0.95879(10) 0.0918(8) Uani 1 1 d .
H23A H 1.1907 0.1524 0.9616 0.138 Uiso 1 1 calc R
H23B H 0.9836 0.1744 0.9829 0.138 Uiso 1 1 calc R
H23C H 1.1186 0.2735 0.9694 0.138 Uiso 1 1 calc R

loop_
_atom_site_aniso_label
_atom_site_aniso_U_11
_atom_site_aniso_U_22
_atom_site_aniso_U_33
_atom_site_aniso_U_23
_atom_site_aniso_U_13
_atom_site_aniso_U_12
O1 0.1453(17) 0.0731(11) 0.1278(15) -0.0425(11) 0.0157(14) -0.0065(11)
O2 0.0536(8) 0.0715(9) 0.0961(11) -0.0019(9) -0.0107(8) -0.0037(8)
O3 0.1022(13) 0.0744(10) 0.0681(10) -0.0203(8) 0.0085(9) -0.0185(10)
O4 0.0704(9) 0.0472(7) 0.0683(9) 0.0006(6) -0.0061(8) 0.0026(7)
O5 0.0965(13) 0.0586(9) 0.1072(13) -0.0098(9) -0.0035(11) 0.0124(9)
C1 0.0621(12) 0.0649(13) 0.0557(11) -0.0051(10) 0.0066(11) 0.0011(11)
C2 0.0858(16) 0.0673(14) 0.0654(13) -0.0082(11) 0.0200(13) 0.0051(13)
C3 0.1017(19) 0.0496(13) 0.0691(14) -0.0048(11) -0.0012(15) -0.0011(13)
C4 0.0686(14) 0.0505(12) 0.0795(15) -0.0041(11) -0.0053(12) -0.0093(11)
C5 0.0581(12) 0.0492(11) 0.0836(14) 0.0029(12) 0.0056(11) -0.0118(11)
C6 0.0545(12) 0.0587(12) 0.0619(12) 0.0049(10) 0.0121(11) -0.0066(11)
C7 0.0462(10) 0.0499(10) 0.0436(10) 0.0037(8) 0.0007(9) -0.0017(9)
C8 0.0444(11) 0.0462(11) 0.0434(10) 0.0037(8) -0.0018(9) -0.0045(9)
C9 0.0483(11) 0.0523(11) 0.0414(10) 0.0037(8) -0.0012(9) -0.0037(9)
C10 0.0554(12) 0.0445(10) 0.0528(11) 0.0067(9) -0.0034(10) -0.0028(10)
C11 0.0503(12) 0.0561(12) 0.0647(12) -0.0028(10) 0.0103(10) -0.0055(10)
C12 0.0532(12) 0.0512(11) 0.0686(13) -0.0021(10) 0.0111(11) -0.0105(10)
C13 0.0491(11) 0.0479(10) 0.0508(11) -0.0006(9) 0.0012(9) -0.0054(9)
C14 0.0452(10) 0.0535(11) 0.0466(10) 0.0027(9) -0.0013(9) -0.0018(10)
C15 0.0569(13) 0.0639(13) 0.0770(14) -0.0067(11) 0.0173(12) -0.0052(11)
C16 0.0630(14) 0.0622(13) 0.0762(14) -0.0091(11) 0.0143(12) -0.0023(11)
C17 0.0580(11) 0.0530(11) 0.0534(11) -0.0031(9) 0.0021(10) -0.0043(10)
C18 0.0642(14) 0.0687(14) 0.0628(13) -0.0081(10) -0.0099(11) -0.0056(12)
C19 0.0676(13) 0.0609(12) 0.0579(12) 0.0014(10) -0.0089(10) 0.0083(12)
C20 0.0682(14) 0.0478(11) 0.0682(15) -0.0051(11) 0.0034(11) 0.0005(11)
C21 0.0829(16) 0.0655(13) 0.0853(16) -0.0007(12) 0.0089(14) -0.0233(13)
C22 0.0646(13) 0.0489(12) 0.0913(17) 0.0021(13) -0.0091(13) -0.0069(12)
C23 0.0995(18) 0.0683(15) 0.1074(19) 0.0022(13) -0.0392(17) 0.0036(15)

loop_
_atom_type_symbol
_atom_type_description
_atom_type_scat_dispersion_real
_atom_type_scat_dispersion_imag
_atom_type_scat_source
C C 0.0033 0.0016 'International Tables Vol C Tables 4.2.6.8 and 6.1.1.4'
H H 0.0000 0.0000 'International Tables Vol C Tables 4.2.6.8 and 6.1.1.4'
O O 0.0106 0.0060 'International Tables Vol C Tables 4.2.6.8 and 6.1.1.4'

loop_
_geom_angle_atom_site_label_1
_geom_angle_atom_site_label_2
_geom_angle_atom_site_label_3
_geom_angle
C6 O2 C5 60.15(12)
C22 O4 C17 118.16(15)
C2 C1 C9 113.11(16)
C2 C1 H1A 109.0
C9 C1 H1A 109.0
C2 C1 H1B 109.0
C9 C1 H1B 109.0
H1A C1 H1B 107.8
C3 C2 C1 112.75(19)
C3 C2 H2A 109.0
C1 C2 H2A 109.0
C3 C2 H2B 109.0
C1 C2 H2B 109.0
H2A C2 H2B 107.8
O1 C3 C4 121.9(2)
O1 C3 C2 121.4(2)
C4 C3 C2 116.64(18)
C10 C4 C3 123.8(2)
C10 C4 H4 118.1
C3 C4 H4 118.1
C6 C5 O2 59.18(12)
C6 C5 C10 121.44(18)
O2 C5 C10 114.33(16)
C6 C5 H5 116.4
O2 C5 H5 116.4
C10 C5 H5 116.4
O2 C6 C5 60.67(12)
O2 C6 C7 114.79(15)
C5 C6 C7 120.61(17)
O2 C6 H6 116.3
C5 C6 H6 116.3
C7 C6 H6 116.3
C6 C7 C14 110.78(15)
C6 C7 C8 111.53(14)
C14 C7 C8 109.52(14)
C6 C7 H7 108.3
C14 C7 H7 108.3
C8 C7 H7 108.3
C7 C8 C11 111.18(14)
C7 C8 C9 112.52(13)
C11 C8 C9 114.90(15)
C7 C8 H8 105.8
C11 C8 H8 105.8
C9 C8 H8 105.8
C10 C9 C1 108.52(15)
C10 C9 C19 107.59(15)
C1 C9 C19 110.40(16)
C10 C9 C8 108.99(15)
C1 C9 C8 110.44(14)
C19 C9 C8 110.82(15)
C4 C10 C5 118.90(19)
C4 C10 C9 123.20(19)
C5 C10 C9 117.89(16)
C12 C11 C8 112.45(16)
C12 C11 H11A 109.1
C8 C11 H11A 109.1
C12 C11 H11B 109.1
C8 C11 H11B 109.1
H11A C11 H11B 107.8
C11 C12 C13 111.36(15)
C11 C12 H12A 109.4
C13 C12 H12A 109.4
C11 C12 H12B 109.4
C13 C12 H12B 109.4
H12A C12 H12B 108.0
C12 C13 C18 109.93(16)
C12 C13 C14 108.63(14)
C18 C13 C14 111.93(14)
C12 C13 C17 118.34(15)
C18 C13 C17 108.23(15)
C14 C13 C17 99.41(14)
C15 C14 C7 119.48(15)
C15 C14 C13 103.86(14)
C7 C14 C13 113.12(15)
C15 C14 H14 106.5
C7 C14 H14 106.5
C13 C14 H14 106.5
C14 C15 C16 104.49(16)
C14 C15 H15A 110.9
C16 C15 H15A 110.9
C14 C15 H15B 110.9
C16 C15 H15B 110.9
H15A C15 H15B 108.9
C15 C16 C17 106.82(16)
C15 C16 H16A 110.4
C17 C16 H16A 110.4
C15 C16 H16B 110.4
C17 C16 H16B 110.4
H16A C16 H16B 108.6
O4 C17 C20 109.66(15)
O4 C17 C16 109.86(16)
C20 C17 C16 115.32(16)
O4 C17 C13 105.22(14)
C20 C17 C13 112.93(15)
C16 C17 C13 103.24(14)
C13 C18 H18A 109.5
C13 C18 H18B 109.5
H18A C18 H18B 109.5
C13 C18 H18C 109.5
H18A C18 H18C 109.5
H18B C18 H18C 109.5
C9 C19 H19A 109.5
C9 C19 H19B 109.5
H19A C19 H19B 109.5
C9 C19 H19C 109.5
H19A C19 H19C 109.5
H19B C19 H19C 109.5
O3 C20 C21 120.69(19)
O3 C20 C17 120.68(18)
C21 C20 C17 118.41(18)
C20 C21 H21A 109.5
C20 C21 H21B 109.5
H21A C21 H21B 109.5
C20 C21 H21C 109.5
H21A C21 H21C 109.5
H21B C21 H21C 109.5
O5 C22 O4 123.7(2)
O5 C22 C23 125.2(2)
O4 C22 C23 111.0(2)
C22 C23 H23A 109.5
C22 C23 H23B 109.5
H23A C23 H23B 109.5
C22 C23 H23C 109.5
H23A C23 H23C 109.5
H23B C23 H23C 109.5

loop_
_geom_bond_atom_site_label_1
_geom_bond_atom_site_label_2
_geom_bond_distance
O1 C3 1.222(2)
O2 C6 1.441(2)
O2 C5 1.463(2)
O3 C20 1.204(2)
O4 C22 1.342(2)
O4 C17 1.462(2)
O5 C22 1.204(2)
C1 C2 1.528(3)
C1 C9 1.534(2)
C1 H1A 0.9700
C1 H1B 0.9700
C2 C3 1.488(3)
C2 H2A 0.9700
C2 H2B 0.9700
C3 C4 1.452(3)
C4 C10 1.335(2)
C4 H4 0.9300
C5 C6 1.455(3)
C5 C10 1.474(3)
C5 H5 0.9800
C6 C7 1.492(2)
C6 H6 0.9800
C7 C14 1.525(2)
C7 C8 1.533(2)
C7 H7 0.9800
C8 C11 1.536(2)
C8 C9 1.556(2)
C8 H8 0.9800
C9 C10 1.514(2)
C9 C19 1.541(2)
C11 C12 1.528(3)
C11 H11A 0.9700
C11 H11B 0.9700
C12 C13 1.531(3)
C12 H12A 0.9700
C12 H12B 0.9700
C13 C18 1.534(3)
C13 C14 1.544(2)
C13 C17 1.561(3)
C14 C15 1.514(3)
C14 H14 0.9800
C15 C16 1.537(3)
C15 H15A 0.9700
C15 H15B 0.9700
C16 C17 1.538(3)
C16 H16A 0.9700
C16 H16B 0.9700
C17 C20 1.534(3)
C18 H18A 0.9600
C18 H18B 0.9600
C18 H18C 0.9600
C19 H19A 0.9600
C19 H19B 0.9600
C19 H19C 0.9600
C20 C21 1.502(3)
C21 H21A 0.9600
C21 H21B 0.9600
C21 H21C 0.9600
C22 C23 1.492(3)
C23 H23A 0.9600
C23 H23B 0.9600
C23 H23C 0.9600

loop_
_geom_torsion_atom_site_label_1
_geom_torsion_atom_site_label_2
_geom_torsion_atom_site_label_3
_geom_torsion_atom_site_label_4
_geom_torsion
C9 C1 C2 C3 -52.5(2)
C1 C2 C3 O1 -154.0(2)
C1 C2 C3 C4 26.8(3)
O1 C3 C4 C10 -179.7(2)
C2 C3 C4 C10 -0.6(3)
C6 O2 C5 C10 113.38(19)
C5 O2 C6 C7 -112.57(19)
C10 C5 C6 O2 -101.4(2)
O2 C5 C6 C7 103.08(19)
C10 C5 C6 C7 1.7(3)
O2 C6 C7 C14 -76.05(19)
C5 C6 C7 C14 -145.34(17)
O2 C6 C7 C8 46.2(2)
C5 C6 C7 C8 -23.1(2)
C6 C7 C8 C11 -177.34(15)
C14 C7 C8 C11 -54.35(19)
C6 C7 C8 C9 52.2(2)
C14 C7 C8 C9 175.16(15)
C2 C1 C9 C10 49.2(2)
C2 C1 C9 C19 -68.5(2)
C2 C1 C9 C8 168.59(17)
C7 C8 C9 C10 -58.87(19)
C11 C8 C9 C10 172.55(15)
C7 C8 C9 C1 -178.00(15)
C11 C8 C9 C1 53.4(2)
C7 C8 C9 C19 59.3(2)
C11 C8 C9 C19 -69.23(19)
C3 C4 C10 C5 178.67(19)
C3 C4 C10 C9 -0.6(3)
C6 C5 C10 C4 171.36(18)
O2 C5 C10 C4 103.9(2)
C6 C5 C10 C9 -9.3(3)
O2 C5 C10 C9 -76.8(2)
C1 C9 C10 C4 -23.8(2)
C19 C9 C10 C4 95.7(2)
C8 C9 C10 C4 -144.11(18)
C1 C9 C10 C5 156.93(16)
C19 C9 C10 C5 -83.6(2)
C8 C9 C10 C5 36.6(2)
C7 C8 C11 C12 54.5(2)
C9 C8 C11 C12 -176.24(15)
C8 C11 C12 C13 -55.5(2)
C11 C12 C13 C18 -67.3(2)
C11 C12 C13 C14 55.5(2)
C11 C12 C13 C17 167.66(15)
C6 C7 C14 C15 -56.2(2)
C8 C7 C14 C15 -179.61(17)
C6 C7 C14 C13 -178.90(15)
C8 C7 C14 C13 57.66(19)
C12 C13 C14 C15 170.93(16)
C18 C13 C14 C15 -67.50(19)
C17 C13 C14 C15 46.62(17)
C12 C13 C14 C7 -58.0(2)
C18 C13 C14 C7 63.54(19)
C17 C13 C14 C7 177.66(14)
C7 C14 C15 C16 -161.00(17)
C13 C14 C15 C16 -33.8(2)
C14 C15 C16 C17 7.2(2)
C22 O4 C17 C20 60.8(2)
C22 O4 C17 C16 -66.9(2)
C22 O4 C17 C13 -177.46(15)
C15 C16 C17 O4 -90.14(19)
C15 C16 C17 C20 145.33(18)
C15 C16 C17 C13 21.7(2)
C12 C13 C17 O4 -43.2(2)
C18 C13 C17 O4 -169.04(14)
C14 C13 C17 O4 74.00(16)
C12 C13 C17 C20 76.4(2)
C18 C13 C17 C20 -49.5(2)
C14 C13 C17 C20 -166.41(16)
C12 C13 C17 C16 -158.40(16)
C18 C13 C17 C16 75.76(18)
C14 C13 C17 C16 -41.19(17)
O4 C17 C20 O3 -149.2(2)
C16 C17 C20 O3 -24.5(3)
C13 C17 C20 O3 93.8(2)
O4 C17 C20 C21 36.1(2)
C16 C17 C20 C21 160.71(18)
C13 C17 C20 C21 -80.9(2)
C17 O4 C22 O5 -7.6(3)
C17 O4 C22 C23 174.13(17)
